data_7031277
loop_
_publ_author_name
'Uhl, Werner'
'Bohnemann, J\"org'
'Kappelt, Benedikt'
'Hepp, Alexander'
'Layh, Marcus'

_publ_section_title
;
 Hydrometallation of amino-trialkynylsilanes - intramolecular M-N
 interactions (M = Al, Ga) and potential activation of Si-N bonds.
;
_journal_issue 38
_journal_name_full 'Dalton transactions (Cambridge, England : 2003)'
_journal_page_first 14386
_journal_page_last 14398
_journal_paper_doi 10.1039/c4dt00922c
_journal_volume 43
_journal_year 2014
_chemical_formula_sum 'C22 H31 N Si'
_chemical_formula_weight 337.57
_chemical_melting_point 411
_chemical_name_systematic
; 
 ? 
;
_space_group_IT_number 19
_symmetry_cell_setting orthorhombic
_symmetry_space_group_name_Hall 'P 2ac 2ab'
_symmetry_space_group_name_H-M 'P 21 21 21'
_atom_sites_solution_hydrogens geom
_atom_sites_solution_primary direct
_atom_sites_solution_secondary difmap
_audit_creation_method SHELXL-97
_cell_angle_alpha 90.00
_cell_angle_beta 90.00
_cell_angle_gamma 90.00
_cell_formula_units_Z 4
_cell_length_a 10.0207(2)
_cell_length_b 13.4721(2)
_cell_length_c 16.8224(3)
_cell_measurement_reflns_used 9941
_cell_measurement_temperature 153(2)
_cell_measurement_theta_max 74.56
_cell_measurement_theta_min 4.20
_cell_volume 2271.02(7)
_computing_cell_refinement 'Bruker SAINT+'
_computing_data_collection 'Bruker SMART'
_computing_data_reduction 'Bruker SHELXTL'
_computing_molecular_graphics 'Diamond 3.2i (Crystal Impact, 2012)'
_computing_publication_material 'Bruker SHELXTL'
_computing_structure_refinement 'SHELXL-97 (Sheldrick, 2008)'
_computing_structure_solution 'SHELXS-97 (Sheldrick, 2008)'
_diffrn_ambient_temperature 153(2)
_diffrn_measured_fraction_theta_full 0.992
_diffrn_measured_fraction_theta_max 0.992
_diffrn_measurement_device_type 'Photon 100 CMOS-detector'
_diffrn_measurement_method 'omega scans'
_diffrn_radiation_monochromator 'Venture Mo multilayer optic'
_diffrn_radiation_source microsource
_diffrn_radiation_type CuK\a
_diffrn_radiation_wavelength 1.54178
_diffrn_reflns_av_R_equivalents 0.0322
_diffrn_reflns_av_sigmaI/netI 0.0280
_diffrn_reflns_limit_h_max 11
_diffrn_reflns_limit_h_min -12
_diffrn_reflns_limit_k_max 14
_diffrn_reflns_limit_k_min -16
_diffrn_reflns_limit_l_max 20
_diffrn_reflns_limit_l_min -18
_diffrn_reflns_number 16167
_diffrn_reflns_theta_full 74.55
_diffrn_reflns_theta_max 74.55
_diffrn_reflns_theta_min 5.26
_exptl_absorpt_coefficient_mu 0.906
_exptl_absorpt_correction_T_max 0.9288
_exptl_absorpt_correction_T_min 0.7380
_exptl_absorpt_correction_type empirical
_exptl_absorpt_process_details SADABS
_exptl_crystal_colour colourless
_exptl_crystal_density_diffrn 0.987
_exptl_crystal_density_method 'not measured'
_exptl_crystal_description plate
_exptl_crystal_F_000 736
_exptl_crystal_size_max 0.34
_exptl_crystal_size_mid 0.06
_exptl_crystal_size_min 0.01
_refine_diff_density_max 0.175
_refine_diff_density_min -0.212
_refine_diff_density_rms 0.042
_refine_ls_abs_structure_details 'Flack H D (1983), Acta Cryst. A39, 876-881'
_refine_ls_abs_structure_Flack 0.01(3)
_refine_ls_extinction_method none
_refine_ls_goodness_of_fit_ref 1.059
_refine_ls_hydrogen_treatment constr
_refine_ls_matrix_type full
_refine_ls_number_parameters 340
_refine_ls_number_reflns 4542
_refine_ls_number_restraints 318
_refine_ls_restrained_S_all 1.111
_refine_ls_R_factor_all 0.0447
_refine_ls_R_factor_gt 0.0390
_refine_ls_shift/su_max 0.001
_refine_ls_shift/su_mean 0.000
_refine_ls_structure_factor_coef Fsqd
_refine_ls_weighting_details 'calc w=1/[\s^2^(Fo^2^)+(0.0450P)^2^+0.4175P] where P=(Fo^2^+2Fc^2^)/3'
_refine_ls_weighting_scheme calc
_refine_ls_wR_factor_gt 0.0911
_refine_ls_wR_factor_ref 0.0944
_reflns_number_gt 4135
_reflns_number_total 4542
_reflns_threshold_expression >2sigma(I)
_cod_data_source_file c4dt00922c1.cif
_cod_data_source_block sad
_cod_depositor_comments
;
The following automatic conversions were performed:

'_symmetry_cell_setting' value 'Orthorhombic' changed to
'orthorhombic' according to
/usr/data/users/saulius/crontab/automatic-downloads/rss-feeds/RSC/lib/dictionaries/cif_core.dic
dictionary named 'cif_core.dic' version 2.4.2 from 2011-04-26.

Automatic conversion script
Id: cif_fix_values 2281 2013-09-26 08:29:07Z andrius 

 Adding full bibliography for 7031277--7031283.cif.
;
_cod_original_sg_symbol_H-M P2(1)2(1)2(1)
_cod_database_code 7031277

loop_
_symmetry_equiv_pos_as_xyz
'x, y, z'
'-x+1/2, -y, z+1/2'
'-x, y+1/2, -z+1/2'
'x+1/2, -y+1/2, -z'

loop_
_atom_site_label
_atom_site_type_symbol
_atom_site_fract_x
_atom_site_fract_y
_atom_site_fract_z
_atom_site_U_iso_or_equiv
_atom_site_adp_type
_atom_site_occupancy
_atom_site_symmetry_multiplicity
_atom_site_calc_flag
_atom_site_refinement_flags
_atom_site_disorder_assembly
_atom_site_disorder_group
Si1 Si 0.76677(4) -0.01714(3) 1.00580(3) 0.02981(12) Uani 1 1 d . . .
C11 C 0.6650(2) -0.05699(15) 0.92311(11) 0.0357(4) Uani 1 1 d . . .
C12 C 0.5956(2) -0.08726(15) 0.87042(12) 0.0384(5) Uani 1 1 d D A .
C121 C 0.5102(2) -0.12417(19) 0.80549(14) 0.0516(6) Uani 1 1 d D . .
C122 C 0.4870(17) -0.0350(11) 0.7477(8) 0.101(5) Uani 0.45 1 d PDU A 1
H12A H 0.4524 0.0205 0.7770 0.121 Uiso 0.45 1 calc PR A 1
H12B H 0.4243 -0.0539 0.7073 0.121 Uiso 0.45 1 calc PR A 1
H12C H 0.5701 -0.0167 0.7234 0.121 Uiso 0.45 1 calc PR A 1
C123 C 0.3808(11) -0.1574(11) 0.8393(8) 0.079(3) Uani 0.45 1 d PDU A 1
H12D H 0.3951 -0.2143 0.8725 0.094 Uiso 0.45 1 calc PR A 1
H12E H 0.3210 -0.1746 0.7968 0.094 Uiso 0.45 1 calc PR A 1
H12F H 0.3426 -0.1047 0.8702 0.094 Uiso 0.45 1 calc PR A 1
C124 C 0.5880(18) -0.2051(15) 0.7644(11) 0.142(9) Uani 0.45 1 d PDU A 1
H12G H 0.6707 -0.1786 0.7450 0.170 Uiso 0.45 1 calc PR A 1
H12H H 0.5368 -0.2305 0.7206 0.170 Uiso 0.45 1 calc PR A 1
H12I H 0.6059 -0.2577 0.8013 0.170 Uiso 0.45 1 calc PR A 1
C12A C 0.410(2) -0.2001(19) 0.8405(14) 0.139(12) Uani 0.32 1 d PDU A 2
H12J H 0.4579 -0.2545 0.8638 0.166 Uiso 0.32 1 calc PR A 2
H12K H 0.3530 -0.2245 0.7990 0.166 Uiso 0.32 1 calc PR A 2
H12L H 0.3566 -0.1684 0.8806 0.166 Uiso 0.32 1 calc PR A 2
C12B C 0.590(2) -0.173(2) 0.7406(12) 0.117(11) Uani 0.32 1 d PDU A 2
H12M H 0.6593 -0.1287 0.7231 0.140 Uiso 0.32 1 calc PR A 2
H12N H 0.5330 -0.1888 0.6967 0.140 Uiso 0.32 1 calc PR A 2
H12O H 0.6301 -0.2329 0.7606 0.140 Uiso 0.32 1 calc PR A 2
C12C C 0.440(2) -0.0348(13) 0.7693(11) 0.088(7) Uani 0.32 1 d PDU A 2
H12P H 0.3918 -0.0002 0.8099 0.106 Uiso 0.32 1 calc PR A 2
H12Q H 0.3799 -0.0566 0.7287 0.106 Uiso 0.32 1 calc PR A 2
H12R H 0.5057 0.0089 0.7465 0.106 Uiso 0.32 1 calc PR A 2
C12D C 0.499(2) -0.2436(8) 0.8128(10) 0.076(5) Uani 0.23 1 d PDU A 3
H12S H 0.5856 -0.2726 0.8037 0.091 Uiso 0.23 1 calc PR A 3
H12T H 0.4375 -0.2681 0.7740 0.091 Uiso 0.23 1 calc PR A 3
H12U H 0.4689 -0.2609 0.8651 0.091 Uiso 0.23 1 calc PR A 3
C12E C 0.575(2) -0.1070(16) 0.7264(7) 0.078(6) Uani 0.23 1 d PDU A 3
H12V H 0.5946 -0.0377 0.7202 0.093 Uiso 0.23 1 calc PR A 3
H12W H 0.5163 -0.1282 0.6847 0.093 Uiso 0.23 1 calc PR A 3
H12X H 0.6568 -0.1443 0.7236 0.093 Uiso 0.23 1 calc PR A 3
C12F C 0.3705(14) -0.086(2) 0.8102(12) 0.099(6) Uani 0.23 1 d PDU A 3
H12Y H 0.3284 -0.1115 0.8572 0.118 Uiso 0.23 1 calc PR A 3
H12Z H 0.3216 -0.1076 0.7642 0.118 Uiso 0.23 1 calc PR A 3
H121 H 0.3717 -0.0150 0.8120 0.118 Uiso 0.23 1 calc PR A 3
C21 C 0.80499(16) 0.11408(13) 1.00292(12) 0.0329(4) Uani 1 1 d . . .
C22 C 0.81386(16) 0.20296(12) 1.00414(12) 0.0327(4) Uani 1 1 d D B .
C221 C 0.81867(18) 0.31255(13) 1.00527(15) 0.0426(5) Uani 1 1 d D . .
C222 C 0.7077(10) 0.3479(10) 1.0645(6) 0.028(3) Uani 0.45 1 d PDU B 4
H22A H 0.6220 0.3263 1.0457 0.034 Uiso 0.45 1 calc PR B 4
H22B H 0.7089 0.4190 1.0680 0.034 Uiso 0.45 1 calc PR B 4
H22C H 0.7242 0.3200 1.1161 0.034 Uiso 0.45 1 calc PR B 4
C223 C 0.7861(10) 0.3546(9) 0.9234(6) 0.065(3) Uani 0.45 1 d PDU B 4
H22D H 0.8528 0.3336 0.8860 0.077 Uiso 0.45 1 calc PR B 4
H22E H 0.7848 0.4258 0.9260 0.077 Uiso 0.45 1 calc PR B 4
H22F H 0.7003 0.3309 0.9067 0.077 Uiso 0.45 1 calc PR B 4
C224 C 0.9519(7) 0.3455(6) 1.0334(5) 0.065(3) Uani 0.45 1 d PDU B 4
H22G H 0.9707 0.3155 1.0840 0.077 Uiso 0.45 1 calc PR B 4
H22H H 0.9524 0.4164 1.0389 0.077 Uiso 0.45 1 calc PR B 4
H22I H 1.0187 0.3259 0.9957 0.077 Uiso 0.45 1 calc PR B 4
C22A C 0.9640(6) 0.3516(5) 0.9977(5) 0.0416(17) Uani 0.35 1 d PDU B 5
H22J H 1.0166 0.3265 1.0410 0.050 Uiso 0.35 1 calc PR B 5
H22K H 0.9637 0.4228 0.9991 0.050 Uiso 0.35 1 calc PR B 5
H22L H 1.0015 0.3295 0.9482 0.050 Uiso 0.35 1 calc PR B 5
C22B C 0.7471(9) 0.3454(7) 0.9235(4) 0.0314(18) Uani 0.35 1 d PDU B 5
H22M H 0.7941 0.3170 0.8793 0.038 Uiso 0.35 1 calc PR B 5
H22N H 0.7480 0.4164 0.9192 0.038 Uiso 0.35 1 calc PR B 5
H22O H 0.6565 0.3222 0.9234 0.038 Uiso 0.35 1 calc PR B 5
C22C C 0.7458(12) 0.3524(15) 1.0740(9) 0.039(3) Uani 0.35 1 d PDU B 5
H22P H 0.6545 0.3311 1.0717 0.047 Uiso 0.35 1 calc PR B 5
H22Q H 0.7494 0.4236 1.0730 0.047 Uiso 0.35 1 calc PR B 5
H22R H 0.7860 0.3286 1.1222 0.047 Uiso 0.35 1 calc PR B 5
C22D C 0.9386(11) 0.3361(8) 1.0742(6) 0.039(3) Uani 0.20 1 d PDU B 6
H22S H 0.9106 0.3110 1.1249 0.047 Uiso 0.20 1 calc PR B 6
H22T H 0.9528 0.4065 1.0779 0.047 Uiso 0.20 1 calc PR B 6
H22U H 1.0202 0.3042 1.0587 0.047 Uiso 0.20 1 calc PR B 6
C22E C 0.8676(19) 0.3587(9) 0.9339(8) 0.070(5) Uani 0.20 1 d PDU B 6
H22V H 0.9571 0.3367 0.9237 0.083 Uiso 0.20 1 calc PR B 6
H22W H 0.8671 0.4295 0.9404 0.083 Uiso 0.20 1 calc PR B 6
H22X H 0.8114 0.3408 0.8900 0.083 Uiso 0.20 1 calc PR B 6
C22F C 0.697(2) 0.355(2) 1.0423(14) 0.070(10) Uani 0.20 1 d PDU B 6
H22Y H 0.6212 0.3417 1.0093 0.084 Uiso 0.20 1 calc PR B 6
H22Z H 0.7078 0.4258 1.0478 0.084 Uiso 0.20 1 calc PR B 6
H221 H 0.6838 0.3262 1.0937 0.084 Uiso 0.20 1 calc PR B 6
C31 C 0.6802(2) -0.04154(14) 1.09830(11) 0.0351(4) Uani 1 1 d . . .
C32 C 0.6170(2) -0.05386(15) 1.15793(11) 0.0355(4) Uani 1 1 d D . .
C321 C 0.5378(2) -0.07046(17) 1.23072(11) 0.0412(5) Uani 1 1 d D . .
C322 C 0.4007(3) -0.1105(3) 1.20694(15) 0.0699(8) Uani 1 1 d D . .
H32A H 0.4110 -0.1735 1.1811 0.084 Uiso 1 1 calc R . .
H32B H 0.3584 -0.0647 1.1712 0.084 Uiso 1 1 calc R . .
H32C H 0.3465 -0.1184 1.2536 0.084 Uiso 1 1 calc R . .
C323 C 0.6111(3) -0.1432(3) 1.28347(16) 0.0820(10) Uani 1 1 d D . .
H32D H 0.6970 -0.1166 1.2970 0.098 Uiso 1 1 calc R . .
H32E H 0.6223 -0.2049 1.2558 0.098 Uiso 1 1 calc R . .
H32F H 0.5605 -0.1542 1.3311 0.098 Uiso 1 1 calc R . .
C324 C 0.5195(3) 0.0276(2) 1.27436(15) 0.0661(7) Uani 1 1 d D . .
H32G H 0.4705 0.0729 1.2413 0.079 Uiso 1 1 calc R . .
H32H H 0.6054 0.0554 1.2865 0.079 Uiso 1 1 calc R . .
H32I H 0.4712 0.0164 1.3228 0.079 Uiso 1 1 calc R . .
N1 N 0.91559(14) -0.08383(10) 0.99946(10) 0.0347(3) Uani 1 1 d . . .
C41 C 1.0353(2) -0.05909(18) 1.03442(16) 0.0588(7) Uani 1 1 d . . .
H41 H 1.0511 -0.0009 1.0660 0.071 Uiso 1 1 calc R . .
C42 C 1.1272(2) -0.12969(19) 1.01727(18) 0.0664(8) Uani 1 1 d . . .
H42 H 1.2185 -0.1308 1.0345 0.080 Uiso 1 1 calc R . .
C43 C 1.0644(2) -0.20016(17) 0.97015(14) 0.0532(6) Uani 1 1 d . . .
H43 H 1.1048 -0.2590 0.9487 0.064 Uiso 1 1 calc R . .
C44 C 0.9379(2) -0.17182(15) 0.95982(13) 0.0439(5) Uani 1 1 d . . .
H44 H 0.8724 -0.2073 0.9294 0.053 Uiso 1 1 calc R . .

loop_
_atom_site_aniso_label
_atom_site_aniso_U_11
_atom_site_aniso_U_22
_atom_site_aniso_U_33
_atom_site_aniso_U_23
_atom_site_aniso_U_13
_atom_site_aniso_U_12
Si1 0.0370(2) 0.0268(2) 0.0257(2) -0.00050(18) 0.0025(2) -0.00175(17)
C11 0.0420(11) 0.0325(10) 0.0327(10) -0.0010(8) 0.0043(9) -0.0006(9)
C12 0.0396(11) 0.0400(11) 0.0354(10) -0.0030(8) 0.0017(8) 0.0023(9)
C121 0.0459(13) 0.0672(16) 0.0417(12) -0.0118(11) -0.0084(10) 0.0006(11)
C122 0.094(9) 0.167(13) 0.041(6) 0.011(7) -0.023(5) -0.035(8)
C123 0.064(6) 0.112(9) 0.060(6) 0.017(5) -0.020(4) -0.033(6)
C124 0.121(12) 0.163(14) 0.141(16) -0.121(13) -0.062(10) 0.029(10)
C12A 0.102(15) 0.19(3) 0.127(16) 0.058(17) -0.081(13) -0.095(16)
C12B 0.072(10) 0.21(3) 0.073(12) -0.088(15) -0.029(8) 0.060(15)
C12C 0.121(18) 0.100(12) 0.045(10) -0.001(7) -0.040(9) 0.024(12)
C12D 0.099(13) 0.059(8) 0.068(10) -0.006(7) -0.039(10) -0.032(9)
C12E 0.088(14) 0.116(15) 0.029(6) -0.014(9) 0.005(7) -0.062(12)
C12F 0.071(10) 0.16(2) 0.065(11) -0.041(11) -0.026(8) 0.009(12)
C21 0.0349(8) 0.0333(10) 0.0306(9) 0.0001(8) 0.0027(8) -0.0002(6)
C22 0.0310(8) 0.0322(10) 0.0351(9) -0.0020(9) 0.0051(8) -0.0006(6)
C221 0.0399(9) 0.0278(9) 0.0601(13) -0.0037(10) 0.0143(11) -0.0026(7)
C222 0.027(5) 0.032(4) 0.026(5) -0.008(3) -0.004(4) 0.004(4)
C223 0.069(5) 0.037(3) 0.088(5) 0.009(3) 0.049(4) -0.003(3)
C224 0.069(5) 0.037(3) 0.088(5) 0.009(3) 0.049(4) -0.003(3)
C22A 0.018(3) 0.041(4) 0.066(5) 0.003(4) 0.010(4) -0.015(2)
C22B 0.044(5) 0.024(3) 0.027(3) 0.004(2) 0.008(3) 0.001(3)
C22C 0.035(7) 0.039(5) 0.043(5) -0.010(4) -0.010(5) 0.002(6)
C22D 0.044(6) 0.029(6) 0.044(7) -0.004(5) 0.018(5) -0.023(5)
C22E 0.104(13) 0.025(6) 0.080(10) 0.007(6) 0.049(11) -0.014(8)
C22F 0.100(19) 0.047(10) 0.062(19) 0.008(11) -0.007(11) -0.008(10)
C31 0.0429(11) 0.0305(11) 0.0321(9) -0.0011(7) 0.0002(8) -0.0052(8)
C32 0.0421(11) 0.0337(10) 0.0306(9) 0.0000(8) -0.0014(8) -0.0039(8)
C321 0.0444(12) 0.0530(14) 0.0262(10) 0.0027(8) 0.0045(8) -0.0020(10)
C322 0.0635(17) 0.105(2) 0.0414(13) -0.0040(14) 0.0089(12) -0.0345(16)
C323 0.086(2) 0.109(3) 0.0505(16) 0.0405(16) 0.0207(15) 0.027(2)
C324 0.0684(17) 0.0809(19) 0.0491(14) -0.0180(13) 0.0161(12) -0.0046(15)
N1 0.0419(8) 0.0280(8) 0.0341(8) -0.0015(8) 0.0022(8) -0.0002(6)
C41 0.0501(14) 0.0482(14) 0.0781(17) -0.0234(12) -0.0128(12) 0.0040(11)
C42 0.0476(12) 0.0607(16) 0.091(2) -0.0174(14) -0.0131(13) 0.0124(11)
C43 0.0648(14) 0.0382(12) 0.0565(14) -0.0025(10) -0.0011(11) 0.0195(11)
C44 0.0575(13) 0.0323(11) 0.0419(11) -0.0075(9) -0.0028(10) 0.0050(9)

loop_
_atom_type_symbol
_atom_type_description
_atom_type_scat_dispersion_real
_atom_type_scat_dispersion_imag
_atom_type_scat_source
C C 0.0181 0.0091 'International Tables Vol C Tables 4.2.6.8 and 6.1.1.4'
H H 0.0000 0.0000 'International Tables Vol C Tables 4.2.6.8 and 6.1.1.4'
N N 0.0311 0.0180 'International Tables Vol C Tables 4.2.6.8 and 6.1.1.4'
Si Si 0.2541 0.3302 'International Tables Vol C Tables 4.2.6.8 and 6.1.1.4'

loop_
_geom_angle_atom_site_label_1
_geom_angle_atom_site_label_2
_geom_angle_atom_site_label_3
_geom_angle
N1 Si1 C11 106.40(8)
N1 Si1 C21 108.70(7)
C11 Si1 C21 112.91(9)
N1 Si1 C31 111.62(9)
C11 Si1 C31 109.71(9)
C21 Si1 C31 107.55(9)
C12 C11 Si1 176.84(19)
C11 C12 C121 179.8(3)
C12 C121 C123 109.0(6)
C12 C121 C12F 112.9(6)
C123 C121 C12F 42.6(12)
C12 C121 C12E 110.6(6)
C123 C121 C12E 140.0(8)
C12F C121 C12E 113.7(11)
C12 C121 C12B 112.0(9)
C123 C121 C12B 127.7(14)
C12F C121 C12B 133.5(11)
C12E C121 C12B 36.2(12)
C12 C121 C124 106.5(6)
C123 C121 C124 114.1(10)
C12F C121 C124 139.2(9)
C12E C121 C124 58.6(12)
C12B C121 C124 22.5(18)
C12 C121 C12C 107.3(8)
C123 C121 C12C 89.5(9)
C12F C121 C12C 47.0(11)
C12E C121 C12C 73.9(9)
C12B C121 C12C 107.6(12)
C124 C121 C12C 128.8(11)
C12 C121 C12A 108.5(8)
C123 C121 C12A 24.4(13)
C12F C121 C12A 66.3(11)
C12E C121 C12A 136.1(11)
C12B C121 C12A 109.4(14)
C124 C121 C12A 91.9(15)
C12C C121 C12A 112.1(11)
C12 C121 C122 106.7(7)
C123 C121 C122 109.9(8)
C12F C121 C122 68.3(11)
C12E C121 C122 52.8(9)
C12B C121 C122 88.0(13)
C124 C121 C122 110.3(10)
C12C C121 C122 22.1(9)
C12A C121 C122 130.4(10)
C12 C121 C12D 108.5(5)
C123 C121 C12D 67.2(10)
C12F C121 C12D 106.0(11)
C12E C121 C12D 104.4(9)
C12B C121 C12D 69.9(13)
C124 C121 C12D 49.5(10)
C12C C121 C12D 142.0(10)
C12A C121 C12D 43.3(10)
C122 C121 C12D 143.4(8)
C121 C122 H12A 109.5
C121 C122 H12B 109.5
C121 C122 H12C 109.5
C121 C123 H12D 109.5
C121 C123 H12E 109.5
C121 C123 H12F 109.5
C121 C124 H12G 109.5
C121 C124 H12H 109.5
C121 C124 H12I 109.5
C121 C12A H12J 109.5
C121 C12A H12K 109.5
H12J C12A H12K 109.5
C121 C12A H12L 109.5
H12J C12A H12L 109.5
H12K C12A H12L 109.5
C121 C12B H12M 109.5
C121 C12B H12N 109.5
H12M C12B H12N 109.5
C121 C12B H12O 109.5
H12M C12B H12O 109.5
H12N C12B H12O 109.5
C121 C12C H12P 109.5
C121 C12C H12Q 109.5
H12P C12C H12Q 109.5
C121 C12C H12R 109.5
H12P C12C H12R 109.5
H12Q C12C H12R 109.5
C121 C12D H12S 109.5
C121 C12D H12T 109.5
C121 C12D H12U 109.5
C121 C12E H12V 109.5
C121 C12E H12W 109.5
C121 C12E H12X 109.5
C121 C12F H12Y 109.5
C121 C12F H12Z 109.5
C121 C12F H121 109.5
C22 C21 Si1 171.63(15)
C21 C22 C221 177.62(18)
C22E C221 C22C 131.9(10)
C22E C221 C22 115.6(6)
C22C C221 C22 111.1(8)
C22E C221 C22F 117.5(12)
C22C C221 C22F 28.4(14)
C22 C221 C22F 111.5(12)
C22E C221 C224 80.2(8)
C22C C221 C224 94.9(6)
C22 C221 C224 109.4(3)
C22F C221 C224 119.2(12)
C22E C221 C223 32.7(8)
C22C C221 C223 118.0(9)
C22 C221 C223 110.7(5)
C22F C221 C223 93.4(11)
C224 C221 C223 111.7(5)
C22E C221 C22A 57.7(9)
C22C C221 C22A 114.0(7)
C22 C221 C22A 111.6(3)
C22F C221 C22A 132.2(13)
C224 C221 C22A 23.4(4)
C223 C221 C22A 90.0(5)
C22E C221 C222 129.9(9)
C22C C221 C222 15.4(7)
C22 C221 C222 106.8(5)
C22F C221 C222 14.8(11)
C224 C221 C222 110.1(5)
C223 C221 C222 108.0(6)
C22A C221 C222 127.9(6)
C22E C221 C22B 47.3(9)
C22C C221 C22B 110.5(7)
C22 C221 C22B 104.4(4)
C22F C221 C22B 83.5(11)
C224 C221 C22B 126.2(5)
C223 C221 C22B 14.7(5)
C22A C221 C22B 104.7(4)
C222 C221 C22B 98.3(6)
C22E C221 C22D 104.3(8)
C22C C221 C22D 75.3(7)
C22 C221 C22D 102.6(4)
C22F C221 C22D 102.8(11)
C224 C221 C22D 24.6(3)
C223 C221 C22D 134.3(5)
C22A C221 C22D 47.9(5)
C222 C221 C22D 90.6(6)
C22B C221 C22D 147.6(5)
C221 C222 H22A 109.5
C221 C222 H22B 109.5
C221 C222 H22C 109.5
C221 C223 H22D 109.5
C221 C223 H22E 109.5
C221 C223 H22F 109.5
C221 C224 H22G 109.5
C221 C224 H22H 109.5
C221 C224 H22I 109.5
C221 C22A H22J 109.5
C221 C22A H22K 109.5
C221 C22A H22L 109.5
C221 C22B H22M 109.5
C221 C22B H22N 109.5
C221 C22B H22O 109.5
C221 C22C H22P 109.5
C221 C22C H22Q 109.5
C221 C22C H22R 109.5
C221 C22D H22S 109.5
C221 C22D H22T 109.5
C221 C22D H22U 109.5
C221 C22E H22V 109.5
C221 C22E H22W 109.5
C221 C22E H22X 109.5
C221 C22F H22Y 109.5
C221 C22F H22Z 109.5
C221 C22F H221 109.5
C32 C31 Si1 176.03(19)
C31 C32 C321 179.0(2)
C32 C321 C323 108.88(19)
C32 C321 C324 109.44(19)
C323 C321 C324 109.7(2)
C32 C321 C322 108.63(17)
C323 C321 C322 111.2(2)
C324 C321 C322 108.9(2)
C321 C322 H32A 109.5
C321 C322 H32B 109.5
H32A C322 H32B 109.5
C321 C322 H32C 109.5
H32A C322 H32C 109.5
H32B C322 H32C 109.5
C321 C323 H32D 109.5
C321 C323 H32E 109.5
H32D C323 H32E 109.5
C321 C323 H32F 109.5
H32D C323 H32F 109.5
H32E C323 H32F 109.5
C321 C324 H32G 109.5
C321 C324 H32H 109.5
H32G C324 H32H 109.5
C321 C324 H32I 109.5
H32G C324 H32I 109.5
H32H C324 H32I 109.5
C41 N1 C44 105.87(17)
C41 N1 Si1 126.44(13)
C44 N1 Si1 127.69(14)
C42 C41 N1 109.3(2)
C42 C41 H41 125.3
N1 C41 H41 125.3
C41 C42 C43 107.1(2)
C41 C42 H42 126.5
C43 C42 H42 126.5
C44 C43 C42 108.0(2)
C44 C43 H43 126.0
C42 C43 H43 126.0
C43 C44 N1 109.7(2)
C43 C44 H44 125.2
N1 C44 H44 125.2

loop_
_geom_bond_atom_site_label_1
_geom_bond_atom_site_label_2
_geom_bond_distance
Si1 N1 1.7443(15)
Si1 C11 1.806(2)
Si1 C21 1.8095(18)
Si1 C31 1.8117(19)
C11 C12 1.198(3)
C12 C121 1.474(3)
C121 C123 1.485(9)
C121 C12F 1.492(11)
C121 C12E 1.501(10)
C121 C12B 1.508(12)
C121 C124 1.509(11)
C121 C12C 1.519(12)
C121 C12A 1.551(12)
C121 C122 1.563(11)
C121 C12D 1.617(10)
C122 H12A 0.9599
C122 H12B 0.9599
C122 H12C 0.9599
C123 H12D 0.9599
C123 H12E 0.9599
C123 H12F 0.9599
C124 H12G 0.9599
C124 H12H 0.9599
C124 H12I 0.9599
C12A H12J 0.9599
C12A H12K 0.9599
C12A H12L 0.9599
C12B H12M 0.9599
C12B H12N 0.9599
C12B H12O 0.9599
C12C H12P 0.9599
C12C H12Q 0.9599
C12C H12R 0.9599
C12D H12S 0.9599
C12D H12T 0.9599
C12D H12U 0.9599
C12E H12V 0.9599
C12E H12W 0.9599
C12E H12X 0.9599
C12F H12Y 0.9599
C12F H12Z 0.9599
C12F H121 0.9599
C21 C22 1.201(2)
C22 C221 1.477(2)
C221 C22E 1.438(10)
C221 C22C 1.469(11)
C221 C22F 1.484(13)
C221 C224 1.484(8)
C221 C223 1.524(9)
C221 C22A 1.553(6)
C221 C222 1.567(8)
C221 C22B 1.613(7)
C221 C22D 1.700(10)
C222 H22A 0.9599
C222 H22B 0.9599
C222 H22C 0.9599
C223 H22D 0.9599
C223 H22E 0.9599
C223 H22F 0.9599
C224 H22G 0.9599
C224 H22H 0.9599
C224 H22I 0.9599
C22A H22J 0.9599
C22A H22K 0.9599
C22A H22L 0.9599
C22B H22M 0.9599
C22B H22N 0.9599
C22B H22O 0.9599
C22C H22P 0.9599
C22C H22Q 0.9599
C22C H22R 0.9599
C22D H22S 0.9599
C22D H22T 0.9599
C22D H22U 0.9599
C22E H22V 0.9599
C22E H22W 0.9599
C22E H22X 0.9599
C22F H22Y 0.9599
C22F H22Z 0.9599
C22F H221 0.9599
C31 C32 1.198(3)
C32 C321 1.476(3)
C321 C323 1.512(3)
C321 C324 1.523(3)
C321 C322 1.529(3)
C322 H32A 0.9599
C322 H32B 0.9599
C322 H32C 0.9599
C323 H32D 0.9599
C323 H32E 0.9599
C323 H32F 0.9599
C324 H32G 0.9599
C324 H32H 0.9599
C324 H32I 0.9599
N1 C41 1.377(3)
N1 C44 1.378(2)
C41 C42 1.355(3)
C41 H41 0.9600
C42 C43 1.388(3)
C42 H42 0.9600
C43 C44 1.335(3)
C43 H43 0.9600
C44 H44 0.9600

loop_
_geom_torsion_atom_site_label_1
_geom_torsion_atom_site_label_2
_geom_torsion_atom_site_label_3
_geom_torsion_atom_site_label_4
_geom_torsion
N1 Si1 C11 C12 83(4)
C21 Si1 C11 C12 -158(4)
C31 Si1 C11 C12 -38(4)
Si1 C11 C12 C121 156(100)
C11 C12 C121 C123 -113(100)
C11 C12 C121 C12F -68(100)
C11 C12 C121 C12E 61(100)
C11 C12 C121 C12B 100(100)
C11 C12 C121 C124 123(100)
C11 C12 C121 C12C -18(100)
C11 C12 C121 C12A -139(100)
C11 C12 C121 C122 5(100)
C11 C12 C121 C12D 175(100)
N1 Si1 C21 C22 -166.8(13)
C11 Si1 C21 C22 75.4(13)
C31 Si1 C21 C22 -45.8(13)
Si1 C21 C22 C221 -23(7)
C21 C22 C221 C22E -105(6)
C21 C22 C221 C22C 63(6)
C21 C22 C221 C22F 32(6)
C21 C22 C221 C224 166(5)
C21 C22 C221 C223 -70(6)
C21 C22 C221 C22A -169(5)
C21 C22 C221 C222 47(6)
C21 C22 C221 C22B -56(6)
C21 C22 C221 C22D 142(5)
N1 Si1 C31 C32 -179(100)
C11 Si1 C31 C32 -61(3)
C21 Si1 C31 C32 62(3)
Si1 C31 C32 C321 87(15)
C31 C32 C321 C323 92(14)
C31 C32 C321 C324 -148(14)
C31 C32 C321 C322 -29(14)
C11 Si1 N1 C41 159.9(2)
C21 Si1 N1 C41 38.1(2)
C31 Si1 N1 C41 -80.4(2)
C11 Si1 N1 C44 -20.9(2)
C21 Si1 N1 C44 -142.78(17)
C31 Si1 N1 C44 98.76(19)
C44 N1 C41 C42 -0.4(3)
Si1 N1 C41 C42 178.90(18)
N1 C41 C42 C43 0.3(3)
C41 C42 C43 C44 -0.1(3)
C42 C43 C44 N1 -0.1(3)
C41 N1 C44 C43 0.3(3)
Si1 N1 C44 C43 -178.96(16)
